data_7111827
loop_
_publ_author_name
'Adrian Y. Houghton'
'Virve A. Karttunen'
'Warren E. Piers'
'Heikki M. Tuononen'

_publ_section_title
;
 Hydrogen activation with perfluorinated organoboranes:
 1,2,3-tris(pentafluorophenyl)-4,5,6,7-tetrafluoro-1-boraindene
;
_journal_name_full Chem.Commun.
_journal_page_first 1295
_journal_paper_doi 10.1039/c3cc48796b
_journal_volume 50
_journal_year 2014
_chemical_formula_moiety 'C22 H12 F8 Zr'
_chemical_formula_sum 'C22 H12 F8 Zr'
_chemical_formula_weight 519.54
_chemical_name_systematic
;
bis(2,3,4,5-tetrafluorophenyl) zirconocene
;
_space_group_IT_number 61
_symmetry_cell_setting orthorhombic
_symmetry_space_group_name_Hall '-P 2ac 2ab'
_symmetry_space_group_name_H-M 'P b c a'
_atom_sites_solution_hydrogens geom
_atom_sites_solution_primary direct
_atom_sites_solution_secondary difmap
_audit_creation_method SHELXL-97
_cell_angle_alpha 90.00
_cell_angle_beta 90.00
_cell_angle_gamma 90.00
_cell_formula_units_Z 8
_cell_length_a 13.7831(3)
_cell_length_b 13.7152(3)
_cell_length_c 20.0961(5)
_cell_measurement_reflns_used 15940
_cell_measurement_temperature 173(2)
_cell_measurement_theta_max 27.5
_cell_measurement_theta_min 2.0
_cell_volume 3798.93(15)
_computing_cell_refinement 'HKL DENZO (Otwinowski & Minor, 1997)'
_computing_data_collection 'COLLECT (Hooft, 1998)'
_computing_data_reduction 'SCALEPACK (Otwinowski & Minor, 1997)'
_computing_molecular_graphics 'ORTEP-3 for Windows (Farrugia, 1997)'
_computing_publication_material SHELXL-97
_computing_structure_refinement 'SHELXL-97 (Sheldrick, 2008)'
_computing_structure_solution 'SHELXS-97 (Sheldrick, 2008)'
_diffrn_ambient_temperature 173(2)
_diffrn_measured_fraction_theta_full 0.998
_diffrn_measured_fraction_theta_max 0.998
_diffrn_measurement_device_type 'Nonius APEX CCD'
_diffrn_measurement_method ' \w and \f '
_diffrn_radiation_monochromator graphite
_diffrn_radiation_source 'fine-focus sealed tube'
_diffrn_radiation_type MoK\a
_diffrn_radiation_wavelength 0.71073
_diffrn_reflns_av_R_equivalents 0.0642
_diffrn_reflns_av_sigmaI/netI 0.0406
_diffrn_reflns_limit_h_max 17
_diffrn_reflns_limit_h_min -17
_diffrn_reflns_limit_k_max 17
_diffrn_reflns_limit_k_min -17
_diffrn_reflns_limit_l_max 26
_diffrn_reflns_limit_l_min -26
_diffrn_reflns_number 15940
_diffrn_reflns_theta_full 27.51
_diffrn_reflns_theta_max 27.51
_diffrn_reflns_theta_min 2.03
_diffrn_standards_interval_count 0
_diffrn_standards_interval_time 0
_diffrn_standards_number 0
_exptl_absorpt_coefficient_mu 0.662
_exptl_absorpt_correction_T_max 0.9614
_exptl_absorpt_correction_T_min 0.9490
_exptl_absorpt_correction_type multi-scan
_exptl_absorpt_process_details 'SORTAV: (Blessing, 1997)'
_exptl_crystal_colour colourless
_exptl_crystal_density_diffrn 1.817
_exptl_crystal_density_meas ?
_exptl_crystal_density_method 'not measured'
_exptl_crystal_description block
_exptl_crystal_F_000 2048
_exptl_crystal_size_max 0.08
_exptl_crystal_size_mid 0.08
_exptl_crystal_size_min 0.06
_refine_diff_density_max 0.540
_refine_diff_density_min -0.415
_refine_diff_density_rms 0.095
_refine_ls_extinction_method none
_refine_ls_goodness_of_fit_ref 1.232
_refine_ls_hydrogen_treatment constr
_refine_ls_matrix_type full
_refine_ls_number_parameters 280
_refine_ls_number_reflns 4350
_refine_ls_number_restraints 0
_refine_ls_restrained_S_all 1.232
_refine_ls_R_factor_all 0.0909
_refine_ls_R_factor_gt 0.0593
_refine_ls_shift/su_max 0.000
_refine_ls_shift/su_mean 0.000
_refine_ls_structure_factor_coef Fsqd
_refine_ls_weighting_details 'calc w=1/[\s^2^(Fo^2^)+(0.0428P)^2^+9.1888P] where P=(Fo^2^+2Fc^2^)/3'
_refine_ls_weighting_scheme calc
_refine_ls_wR_factor_gt 0.1226
_refine_ls_wR_factor_ref 0.1449
_reflns_number_gt 3209
_reflns_number_total 4350
_reflns_threshold_expression >2\s(I)
_cod_data_source_file c3cc48796b.txt
_cod_data_source_block ah1215
_cod_depositor_comments
;
The following automatic conversions were performed:

'_exptl_crystal_density_meas' value 'not measured' was changed to '?'
- the value is perceived as not measured.

Automatic conversion script
Id: cif_fix_values 3008 2015-01-20 13:52:24Z robertas 
;
_cod_original_cell_volume 3798.82(15)
_cod_original_sg_symbol_H-M 'P bca'
_cod_database_code 7111827

loop_
_symmetry_equiv_pos_as_xyz
'x, y, z'
'-x+1/2, -y, z+1/2'
'x+1/2, -y+1/2, -z'
'-x, y+1/2, -z+1/2'
'-x, -y, -z'
'x-1/2, y, -z-1/2'
'-x-1/2, y-1/2, z'
'x, -y-1/2, z-1/2'

loop_
_atom_site_label
_atom_site_type_symbol
_atom_site_fract_x
_atom_site_fract_y
_atom_site_fract_z
_atom_site_U_iso_or_equiv
_atom_site_adp_type
_atom_site_occupancy
_atom_site_symmetry_multiplicity
_atom_site_calc_flag
_atom_site_refinement_flags
C13 C 0.3944(4) 0.8700(4) 0.3201(3) 0.0417(13) Uani 1 1 d .
C11 C 0.2321(3) 0.8175(3) 0.3483(2) 0.0318(10) Uani 1 1 d .
C12 C 0.3276(3) 0.8337(3) 0.3643(2) 0.0323(11) Uani 1 1 d .
C16 C 0.2064(4) 0.8439(3) 0.2835(3) 0.0397(12) Uani 1 1 d .
H16 H 0.1410 0.8367 0.2696 0.048 Uiso 1 1 calc R
C15 C 0.2735(4) 0.8800(4) 0.2395(3) 0.0453(13) Uani 1 1 d .
C14 C 0.3680(4) 0.8936(4) 0.2571(3) 0.0432(13) Uani 1 1 d .
C7 C 0.1449(4) 0.9172(4) 0.4767(3) 0.0408(12) Uani 1 1 d .
H7 H 0.2096 0.9405 0.4798 0.049 Uiso 1 1 calc R
C8 C 0.0795(4) 0.9358(3) 0.4246(3) 0.0393(12) Uani 1 1 d .
H8 H 0.0922 0.9739 0.3861 0.047 Uiso 1 1 calc R
C9 C -0.0077(4) 0.8879(4) 0.4394(3) 0.0407(12) Uani 1 1 d .
H9 H -0.0646 0.8884 0.4127 0.049 Uiso 1 1 calc R
C10 C 0.0034(4) 0.8398(4) 0.4994(3) 0.0406(12) Uani 1 1 d .
H10 H -0.0443 0.8009 0.5209 0.049 Uiso 1 1 calc R
C6 C 0.0974(4) 0.8586(4) 0.5231(3) 0.0406(12) Uani 1 1 d .
H6 H 0.1241 0.8353 0.5637 0.049 Uiso 1 1 calc R
C2 C 0.2440(4) 0.6284(3) 0.4356(3) 0.0375(12) Uani 1 1 d .
H2 H 0.3056 0.6384 0.4155 0.045 Uiso 1 1 calc R
C3 C 0.2171(4) 0.6589(4) 0.4986(3) 0.0448(13) Uani 1 1 d .
H3 H 0.2562 0.6945 0.5290 0.054 Uiso 1 1 calc R
C4 C 0.1209(4) 0.6274(4) 0.5097(3) 0.0472(14) Uani 1 1 d .
H4 H 0.0841 0.6375 0.5491 0.057 Uiso 1 1 calc R
C5 C 0.0893(4) 0.5789(3) 0.4531(3) 0.0400(12) Uani 1 1 d .
H5 H 0.0274 0.5499 0.4468 0.048 Uiso 1 1 calc R
C1 C 0.1654(4) 0.5806(3) 0.4068(3) 0.0376(12) Uani 1 1 d .
H1 H 0.1637 0.5538 0.3632 0.045 Uiso 1 1 calc R
C17 C -0.0043(3) 0.7026(3) 0.3478(2) 0.0329(11) Uani 1 1 d .
C22 C 0.0204(4) 0.6793(3) 0.2820(3) 0.0379(11) Uani 1 1 d .
H22 H 0.0854 0.6884 0.2678 0.046 Uiso 1 1 calc R
C18 C -0.0986(4) 0.6839(4) 0.3634(3) 0.0402(12) Uani 1 1 d .
C19 C -0.1661(4) 0.6471(4) 0.3201(3) 0.0454(13) Uani 1 1 d .
C21 C -0.0460(4) 0.6439(3) 0.2378(3) 0.0418(13) Uani 1 1 d .
C20 C -0.1389(4) 0.6273(4) 0.2564(3) 0.0419(13) Uani 1 1 d .
F1 F 0.3601(2) 0.8170(2) 0.42679(15) 0.0457(7) Uani 1 1 d .
F2 F 0.4870(2) 0.8845(3) 0.33931(18) 0.0586(9) Uani 1 1 d .
F3 F 0.4329(3) 0.9297(2) 0.21435(17) 0.0640(10) Uani 1 1 d .
F4 F 0.2468(3) 0.9031(3) 0.17675(16) 0.0697(11) Uani 1 1 d .
F8 F -0.0206(3) 0.6250(2) 0.17441(15) 0.0592(9) Uani 1 1 d .
F7 F -0.2036(3) 0.5912(2) 0.21279(19) 0.0659(10) Uani 1 1 d .
F6 F -0.2580(3) 0.6311(3) 0.33875(19) 0.0685(10) Uani 1 1 d .
F5 F -0.1306(2) 0.6965(3) 0.42694(17) 0.0581(9) Uani 1 1 d .
Zr1 Zr 0.11501(3) 0.75562(3) 0.42196(2) 0.02637(14) Uani 1 1 d .

loop_
_atom_site_aniso_label
_atom_site_aniso_U_11
_atom_site_aniso_U_22
_atom_site_aniso_U_33
_atom_site_aniso_U_23
_atom_site_aniso_U_13
_atom_site_aniso_U_12
C13 0.032(3) 0.031(3) 0.061(4) -0.010(2) 0.009(3) -0.004(2)
C11 0.035(3) 0.023(2) 0.037(3) 0.0011(19) 0.008(2) 0.0017(18)
C12 0.037(3) 0.024(2) 0.036(3) -0.0011(19) 0.002(2) 0.0025(19)
C16 0.044(3) 0.030(2) 0.044(3) 0.002(2) 0.002(2) -0.006(2)
C15 0.069(4) 0.038(3) 0.030(3) 0.005(2) 0.007(3) -0.001(3)
C14 0.050(3) 0.034(3) 0.046(3) -0.003(2) 0.021(3) -0.007(2)
C7 0.043(3) 0.031(2) 0.048(3) -0.012(2) 0.006(3) -0.003(2)
C8 0.061(3) 0.022(2) 0.035(3) -0.001(2) 0.011(3) 0.006(2)
C9 0.043(3) 0.036(3) 0.043(3) -0.009(2) -0.001(2) 0.010(2)
C10 0.043(3) 0.037(3) 0.041(3) -0.010(2) 0.011(2) -0.004(2)
C6 0.059(4) 0.035(3) 0.027(3) -0.005(2) 0.002(2) 0.005(2)
C2 0.037(3) 0.027(2) 0.049(3) 0.007(2) -0.003(2) 0.006(2)
C3 0.056(3) 0.032(3) 0.046(3) 0.005(2) -0.019(3) 0.001(2)
C4 0.070(4) 0.037(3) 0.035(3) 0.011(2) 0.002(3) 0.005(3)
C5 0.044(3) 0.028(2) 0.047(3) 0.010(2) 0.002(3) -0.006(2)
C1 0.049(3) 0.021(2) 0.043(3) -0.001(2) -0.002(2) 0.005(2)
C17 0.036(3) 0.030(2) 0.033(3) -0.0010(19) -0.002(2) 0.003(2)
C22 0.042(3) 0.034(2) 0.038(3) 0.000(2) -0.002(2) 0.001(2)
C18 0.042(3) 0.041(3) 0.038(3) -0.002(2) 0.001(2) 0.000(2)
C19 0.039(3) 0.042(3) 0.055(4) 0.001(3) -0.003(3) -0.002(2)
C21 0.065(4) 0.034(3) 0.027(2) -0.001(2) -0.003(3) -0.001(2)
C20 0.052(3) 0.033(2) 0.040(3) 0.002(2) -0.021(3) -0.010(2)
F1 0.0456(18) 0.0461(17) 0.0453(19) 0.0054(14) -0.0075(15) -0.0032(13)
F2 0.0400(19) 0.063(2) 0.073(3) -0.0038(18) 0.0048(17) -0.0105(16)
F3 0.080(3) 0.056(2) 0.056(2) -0.0028(16) 0.0323(19) -0.0202(18)
F4 0.093(3) 0.074(3) 0.042(2) 0.0209(17) -0.003(2) -0.014(2)
F8 0.087(3) 0.057(2) 0.0341(18) -0.0070(15) -0.0065(17) -0.0049(19)
F7 0.074(2) 0.055(2) 0.068(2) -0.0011(17) -0.036(2) -0.0160(17)
F6 0.0376(19) 0.088(3) 0.080(3) -0.005(2) 0.0001(18) -0.0159(18)
F5 0.052(2) 0.073(2) 0.050(2) -0.0153(17) 0.0112(16) -0.0067(17)
Zr1 0.0309(2) 0.0230(2) 0.0252(2) 0.00023(18) 0.00133(18) -0.00046(17)

loop_
_atom_type_symbol
_atom_type_description
_atom_type_scat_dispersion_real
_atom_type_scat_dispersion_imag
_atom_type_scat_source
C C 0.0033 0.0016 'International Tables Vol C Tables 4.2.6.8 and 6.1.1.4'
H H 0.0000 0.0000 'International Tables Vol C Tables 4.2.6.8 and 6.1.1.4'
F F 0.0171 0.0103 'International Tables Vol C Tables 4.2.6.8 and 6.1.1.4'
Zr Zr -2.9673 0.5597 'International Tables Vol C Tables 4.2.6.8 and 6.1.1.4'

loop_
_geom_angle_atom_site_label_1
_geom_angle_atom_site_label_2
_geom_angle_atom_site_label_3
_geom_angle
F2 C13 C14 119.1(5)
F2 C13 C12 120.2(5)
C14 C13 C12 120.7(5)
C12 C11 C16 114.7(4)
C12 C11 Zr1 124.8(4)
C16 C11 Zr1 120.5(4)
F1 C12 C13 116.1(5)
F1 C12 C11 120.4(4)
C13 C12 C11 123.4(5)
C15 C16 C11 121.6(5)
C15 C16 H16 119.2
C11 C16 H16 119.2
F4 C15 C14 118.1(5)
F4 C15 C16 120.2(5)
C14 C15 C16 121.7(5)
F3 C14 C13 120.6(5)
F3 C14 C15 121.6(5)
C13 C14 C15 117.8(5)
C6 C7 C8 107.6(5)
C6 C7 Zr1 72.9(3)
C8 C7 Zr1 74.2(3)
C6 C7 H7 126.2
C8 C7 H7 126.2
Zr1 C7 H7 118.7
C9 C8 C7 107.9(5)
C9 C8 Zr1 73.2(3)
C7 C8 Zr1 73.4(3)
C9 C8 H8 126.1
C7 C8 H8 126.1
Zr1 C8 H8 119.2
C10 C9 C8 108.3(5)
C10 C9 Zr1 72.7(3)
C8 C9 Zr1 74.4(3)
C10 C9 H9 125.9
C8 C9 H9 125.9
Zr1 C9 H9 119.0
C9 C10 C6 108.1(5)
C9 C10 Zr1 75.1(3)
C6 C10 Zr1 74.0(3)
C9 C10 H10 126.0
C6 C10 H10 126.0
Zr1 C10 H10 117.0
C7 C6 C10 108.2(5)
C7 C6 Zr1 74.7(3)
C10 C6 Zr1 73.1(3)
C7 C6 H6 125.9
C10 C6 H6 125.9
Zr1 C6 H6 118.3
C3 C2 C1 108.3(5)
C3 C2 Zr1 72.5(3)
C1 C2 Zr1 74.3(3)
C3 C2 H2 125.9
C1 C2 H2 125.9
Zr1 C2 H2 119.1
C2 C3 C4 107.7(5)
C2 C3 Zr1 75.2(3)
C4 C3 Zr1 74.2(3)
C2 C3 H3 126.1
C4 C3 H3 126.1
Zr1 C3 H3 116.5
C5 C4 C3 108.1(5)
C5 C4 Zr1 75.3(3)
C3 C4 Zr1 72.7(3)
C5 C4 H4 125.9
C3 C4 H4 125.9
Zr1 C4 H4 117.9
C4 C5 C1 107.6(5)
C4 C5 Zr1 72.6(3)
C1 C5 Zr1 73.5(3)
C4 C5 H5 126.2
C1 C5 H5 126.2
Zr1 C5 H5 119.6
C2 C1 C5 108.3(5)
C2 C1 Zr1 73.5(3)
C5 C1 Zr1 74.3(3)
C2 C1 H1 125.9
C5 C1 H1 125.9
Zr1 C1 H1 118.3
C18 C17 C22 114.0(5)
C18 C17 Zr1 125.7(4)
C22 C17 Zr1 120.2(4)
C21 C22 C17 122.2(5)
C21 C22 H22 118.9
C17 C22 H22 118.9
F5 C18 C17 120.1(5)
F5 C18 C19 115.0(5)
C17 C18 C19 124.7(5)
F6 C19 C20 119.5(5)
F6 C19 C18 121.6(5)
C20 C19 C18 118.9(5)
F8 C21 C20 118.4(5)
F8 C21 C22 120.7(5)
C20 C21 C22 120.9(5)
F7 C20 C21 120.6(5)
F7 C20 C19 120.2(5)
C21 C20 C19 119.2(5)
C17 Zr1 C11 101.19(17)
C17 Zr1 C3 129.14(17)
C11 Zr1 C3 101.29(19)
C17 Zr1 C10 96.28(17)
C11 Zr1 C10 130.91(16)
C3 Zr1 C10 102.2(2)
C17 Zr1 C6 129.05(18)
C11 Zr1 C6 112.13(17)
C3 Zr1 C6 81.42(18)
C10 Zr1 C6 32.88(17)
C17 Zr1 C4 104.76(18)
C11 Zr1 C4 132.76(18)
C3 Zr1 C4 33.05(18)
C10 Zr1 C4 84.51(19)
C6 Zr1 C4 79.95(18)
C17 Zr1 C9 80.76(17)
C11 Zr1 C9 106.85(17)
C3 Zr1 C9 133.30(19)
C10 Zr1 C9 32.27(17)
C6 Zr1 C9 53.76(18)
C4 Zr1 C9 115.75(19)
C17 Zr1 C2 110.64(16)
C11 Zr1 C2 80.38(16)
C3 Zr1 C2 32.29(17)
C10 Zr1 C2 134.21(18)
C6 Zr1 C2 112.03(17)
C4 Zr1 C2 53.73(18)
C9 Zr1 C2 165.48(17)
C17 Zr1 C7 132.12(17)
C11 Zr1 C7 81.03(17)
C3 Zr1 C7 96.17(18)
C10 Zr1 C7 54.11(17)
C6 Zr1 C7 32.41(17)
C4 Zr1 C7 107.93(19)
C9 Zr1 C7 53.81(18)
C2 Zr1 C7 116.78(17)
C17 Zr1 C1 79.64(16)
C11 Zr1 C1 94.51(16)
C3 Zr1 C1 53.61(17)
C10 Zr1 C1 133.86(17)
C6 Zr1 C1 131.86(17)
C4 Zr1 C1 53.41(18)
C9 Zr1 C1 153.39(18)
C2 Zr1 C1 32.18(16)
C7 Zr1 C1 148.24(18)
C17 Zr1 C8 100.48(17)
C11 Zr1 C8 77.98(16)
C3 Zr1 C8 128.60(18)
C10 Zr1 C8 53.75(17)
C6 Zr1 C8 53.65(17)
C4 Zr1 C8 133.15(18)
C9 Zr1 C8 32.39(17)
C2 Zr1 C8 144.90(18)
C7 Zr1 C8 32.46(17)
C1 Zr1 C8 172.40(17)
C17 Zr1 C5 76.18(17)
C11 Zr1 C5 126.79(16)
C3 Zr1 C5 53.90(18)
C10 Zr1 C5 101.81(17)
C6 Zr1 C5 109.17(18)
C4 Zr1 C5 32.08(18)
C9 Zr1 C5 124.44(18)
C2 Zr1 C5 53.49(17)
C7 Zr1 C5 139.59(19)
C1 Zr1 C5 32.28(17)
C8 Zr1 C5 155.23(18)

loop_
_geom_bond_atom_site_label_1
_geom_bond_atom_site_label_2
_geom_bond_distance
C13 F2 1.348(6)
C13 C14 1.356(8)
C13 C12 1.372(7)
C11 C12 1.373(7)
C11 C16 1.397(7)
C11 Zr1 2.348(5)
C12 F1 1.353(5)
C16 C15 1.372(7)
C16 H16 0.9500
C15 F4 1.351(6)
C15 C14 1.363(8)
C14 F3 1.336(6)
C7 C6 1.395(7)
C7 C8 1.405(8)
C7 Zr1 2.509(5)
C7 H7 0.9500
C8 C9 1.401(7)
C8 Zr1 2.519(4)
C8 H8 0.9500
C9 C10 1.384(7)
C9 Zr1 2.505(5)
C9 H9 0.9500
C10 C6 1.404(7)
C10 Zr1 2.475(5)
C10 H10 0.9500
C6 Zr1 2.487(5)
C6 H6 0.9500
C2 C3 1.385(7)
C2 C1 1.392(7)
C2 Zr1 2.506(5)
C2 H2 0.9500
C3 C4 1.412(8)
C3 Zr1 2.473(5)
C3 H3 0.9500
C4 C5 1.387(8)
C4 Zr1 2.492(5)
C4 H4 0.9500
C5 C1 1.402(7)
C5 Zr1 2.527(5)
C5 H5 0.9500
C1 Zr1 2.517(4)
C1 H1 0.9500
C17 C18 1.363(7)
C17 C22 1.401(7)
C17 Zr1 2.336(5)
C22 C21 1.364(7)
C22 H22 0.9500
C18 F5 1.361(6)
C18 C19 1.371(7)
C19 F6 1.339(6)
C19 C20 1.360(8)
C21 F8 1.346(6)
C21 C20 1.353(8)
C20 F7 1.345(6)
